data_7103565
loop_
_publ_author_name
'Shi, Min'
'Qi, Ming-Juan'
'Liu, Xu-Guang'

_publ_section_title
;
 Asymmetric catalytic aza-Morita-Baylis-Hillman reaction (aza-MBH): an
 interesting functional group-caused reversal of asymmetric induction.
;
_journal_issue 45
_journal_name_full 'Chemical communications (Cambridge, England)'
_journal_page_first 6025
_journal_page_last 6027
_journal_paper_doi 10.1039/b814500h
_journal_year 2008
_chemical_absolute_configuration ad
_chemical_formula_sum 'C20 H21 N O5 S'
_chemical_formula_weight 387.44
_chemical_name_systematic
;
?
;
_space_group_IT_number 4
_symmetry_cell_setting monoclinic
_symmetry_space_group_name_Hall 'P 2yb'
_symmetry_space_group_name_H-M 'P 1 21 1'
_atom_sites_solution_hydrogens geom
_atom_sites_solution_primary direct
_atom_sites_solution_secondary difmap
_audit_creation_method SHELXL-97
_cell_angle_alpha 90.00
_cell_angle_beta 103.853(2)
_cell_angle_gamma 90.00
_cell_formula_units_Z 2
_cell_length_a 8.8105(13)
_cell_length_b 9.4689(13)
_cell_length_c 12.1148(17)
_cell_measurement_reflns_used 2402
_cell_measurement_temperature 293(2)
_cell_measurement_theta_max 50.254
_cell_measurement_theta_min 4.762
_cell_volume 981.3(2)
_computing_cell_refinement 'Bruker SMART'
_computing_data_collection 'Bruker SMART'
_computing_data_reduction 'Bruker SHELXTL'
_computing_molecular_graphics 'Bruker SHELXTL'
_computing_publication_material 'Bruker SHELXTL'
_computing_structure_refinement 'SHELXL-97 (Sheldrick, 1997)'
_computing_structure_solution 'SHELXS-97 (Sheldrick, 1990)'
_diffrn_ambient_temperature 293(2)
_diffrn_measured_fraction_theta_full 0.996
_diffrn_measured_fraction_theta_max 0.996
_diffrn_measurement_device_type 'CCD area detector'
_diffrn_measurement_method 'phi and omega scans'
_diffrn_radiation_monochromator graphite
_diffrn_radiation_source 'fine-focus sealed tube'
_diffrn_radiation_type MoK\a
_diffrn_radiation_wavelength 0.71073
_diffrn_reflns_av_R_equivalents 0.1286
_diffrn_reflns_av_sigmaI/netI 0.0950
_diffrn_reflns_limit_h_max 11
_diffrn_reflns_limit_h_min -8
_diffrn_reflns_limit_k_max 11
_diffrn_reflns_limit_k_min -12
_diffrn_reflns_limit_l_max 14
_diffrn_reflns_limit_l_min -15
_diffrn_reflns_number 5737
_diffrn_reflns_theta_full 27.00
_diffrn_reflns_theta_max 27.00
_diffrn_reflns_theta_min 1.73
_exptl_absorpt_coefficient_mu 0.195
_exptl_absorpt_correction_T_max 1.00000
_exptl_absorpt_correction_T_min 0.53634
_exptl_absorpt_correction_type empirical
_exptl_crystal_colour colorless
_exptl_crystal_density_diffrn 1.311
_exptl_crystal_density_method 'not measured'
_exptl_crystal_F_000 408
_exptl_crystal_size_max 0.510
_exptl_crystal_size_mid 0.485
_exptl_crystal_size_min 0.228
_refine_diff_density_max 0.471
_refine_diff_density_min -0.339
_refine_diff_density_rms 0.077
_refine_ls_abs_structure_details 'Flack H D (1983), Acta Cryst. A39, 876-881'
_refine_ls_abs_structure_Flack -0.10(10)
_refine_ls_extinction_method none
_refine_ls_goodness_of_fit_ref 0.977
_refine_ls_hydrogen_treatment mixed
_refine_ls_matrix_type full
_refine_ls_number_parameters 255
_refine_ls_number_reflns 4019
_refine_ls_number_restraints 2
_refine_ls_restrained_S_all 0.976
_refine_ls_R_factor_all 0.0727
_refine_ls_R_factor_gt 0.0636
_refine_ls_shift/su_max 0.000
_refine_ls_shift/su_mean 0.000
_refine_ls_structure_factor_coef Fsqd
_refine_ls_weighting_details 'calc w=1/[\s^2^(Fo^2^)+(0.0919P)^2^+0.0000P] where P=(Fo^2^+2Fc^2^)/3'
_refine_ls_weighting_scheme calc
_refine_ls_wR_factor_gt 0.1529
_refine_ls_wR_factor_ref 0.1580
_reflns_number_gt 3149
_reflns_number_total 4019
_reflns_threshold_expression >2sigma(I)
_cod_data_source_file b814500h.txt
_cod_data_source_block cd2677
_cod_depositor_comments
;
The following automatic conversions were performed:
'_symmetry_cell_setting' value 'Monoclinic' changed to 'monoclinic'
according to '/home/saulius/struct/CIF-dictionaries/cif_core.dic'
dictionary named 'cif_core.dic' version 2.4.1 from 2010-06-29.

Automatic conversion script
Id: cif_fix_enum 1527 2010-12-29 10:47:43Z saulius 
;
_cod_original_sg_symbol_H-M P2(1)
_cod_database_code 7103565

loop_
_symmetry_equiv_pos_as_xyz
'x, y, z'
'-x, y+1/2, -z'

loop_
_atom_site_label
_atom_site_type_symbol
_atom_site_fract_x
_atom_site_fract_y
_atom_site_fract_z
_atom_site_U_iso_or_equiv
_atom_site_adp_type
_atom_site_occupancy
_atom_site_symmetry_multiplicity
_atom_site_calc_flag
_atom_site_refinement_flags
_atom_site_disorder_assembly
_atom_site_disorder_group
S1 S -0.05286(10) 0.95794(9) 1.01874(6) 0.0523(2) Uani 1 1 d . . .
O1 O 0.1466(3) 1.2099(3) 0.7557(2) 0.0563(6) Uani 1 1 d . . .
O2 O 0.2616(4) 0.7528(4) 0.7491(3) 0.0828(9) Uani 1 1 d . . .
O3 O 0.3283(3) 1.1888(4) 0.6561(2) 0.0801(9) Uani 1 1 d . . .
O4 O -0.1038(3) 0.8208(3) 0.9779(2) 0.0633(7) Uani 1 1 d . . .
O5 O -0.1659(3) 1.0623(3) 1.0292(2) 0.0667(7) Uani 1 1 d . . .
N1 N 0.0469(4) 1.0214(4) 0.9365(3) 0.0625(8) Uani 1 1 d D . .
C1 C 0.3734(6) 1.0203(6) 0.9529(4) 0.0856(13) Uani 1 1 d . . .
H1A H 0.4815 1.0128 0.9661 0.103 Uiso 1 1 calc R . .
H1B H 0.3294 1.0827 0.9957 0.103 Uiso 1 1 calc R . .
C2 C 0.2833(4) 0.9431(5) 0.8743(3) 0.0593(8) Uani 1 1 d . . .
C3 C 0.1052(4) 0.9413(4) 0.8535(2) 0.0536(8) Uani 1 1 d . . .
C4 C 0.0224(4) 0.9861(4) 0.7338(3) 0.0500(8) Uani 1 1 d . . .
C5 C 0.0480(4) 1.1113(4) 0.6864(3) 0.0505(8) Uani 1 1 d . . .
C6 C -0.0285(5) 1.1504(5) 0.5782(3) 0.0650(10) Uani 1 1 d . . .
H6 H -0.0072 1.2367 0.5485 0.078 Uiso 1 1 calc R . .
C7 C -0.1376(5) 1.0597(6) 0.5143(3) 0.0734(12) Uani 1 1 d . . .
H7 H -0.1888 1.0834 0.4402 0.088 Uiso 1 1 calc R . .
C8 C -0.1699(4) 0.9353(6) 0.5602(3) 0.0769(13) Uani 1 1 d . . .
H8 H -0.2452 0.8753 0.5177 0.092 Uiso 1 1 calc R . .
C9 C -0.0921(4) 0.8968(5) 0.6694(3) 0.0647(9) Uani 1 1 d . . .
H9 H -0.1158 0.8119 0.6999 0.078 Uiso 1 1 calc R . .
C10 C 0.3455(5) 0.8414(5) 0.8029(3) 0.0666(10) Uani 1 1 d . . .
C11 C 0.5146(5) 0.8516(8) 0.7973(4) 0.1048(18) Uani 1 1 d . . .
H11A H 0.5315 0.7932 0.7366 0.157 Uiso 1 1 calc R . .
H11B H 0.5806 0.8202 0.8680 0.157 Uiso 1 1 calc R . .
H11C H 0.5391 0.9479 0.7837 0.157 Uiso 1 1 calc R . .
C12 C 0.2829(4) 1.2464(4) 0.7284(3) 0.0594(9) Uani 1 1 d . . .
C13 C 0.3588(6) 1.3632(6) 0.8016(5) 0.0920(15) Uani 1 1 d . . .
H13A H 0.4251 1.3254 0.8698 0.138 Uiso 1 1 calc R . .
H13B H 0.2804 1.4222 0.8208 0.138 Uiso 1 1 calc R . .
H13C H 0.4204 1.4180 0.7618 0.138 Uiso 1 1 calc R . .
C14 C 0.0741(4) 0.9365(4) 1.1537(3) 0.0477(7) Uani 1 1 d . . .
C15 C 0.1847(4) 0.8304(4) 1.1705(3) 0.0553(8) Uani 1 1 d . . .
H15 H 0.1931 0.7711 1.1111 0.066 Uiso 1 1 calc R . .
C16 C 0.2826(4) 0.8141(4) 1.2773(3) 0.0611(9) Uani 1 1 d . . .
H16 H 0.3566 0.7422 1.2894 0.073 Uiso 1 1 calc R . .
C17 C 0.2736(4) 0.9019(5) 1.3666(3) 0.0632(10) Uani 1 1 d . . .
C18 C 0.1606(5) 1.0063(4) 1.3469(3) 0.0682(10) Uani 1 1 d . . .
H18 H 0.1520 1.0660 1.4061 0.082 Uiso 1 1 calc R . .
C19 C 0.0596(4) 1.0239(4) 1.2408(3) 0.0604(9) Uani 1 1 d . . .
H19 H -0.0166 1.0939 1.2289 0.073 Uiso 1 1 calc R . .
C20 C 0.3789(5) 0.8811(7) 1.4827(4) 0.0913(14) Uani 1 1 d . . .
H20A H 0.4519 0.8067 1.4800 0.137 Uiso 1 1 calc R . .
H20B H 0.3173 0.8563 1.5353 0.137 Uiso 1 1 calc R . .
H20C H 0.4348 0.9670 1.5070 0.137 Uiso 1 1 calc R . .
H1 H 0.060(5) 1.109(2) 0.940(4) 0.070(13) Uiso 1 1 d D . .
H3 H 0.070(4) 0.850(4) 0.877(3) 0.060(11) Uiso 1 1 d . . .

loop_
_atom_site_aniso_label
_atom_site_aniso_U_11
_atom_site_aniso_U_22
_atom_site_aniso_U_33
_atom_site_aniso_U_23
_atom_site_aniso_U_13
_atom_site_aniso_U_12
S1 0.0500(4) 0.0614(5) 0.0435(4) 0.0057(4) 0.0072(3) -0.0042(4)
O1 0.0500(13) 0.0675(15) 0.0526(13) -0.0073(11) 0.0148(11) -0.0044(12)
O2 0.0698(19) 0.098(2) 0.080(2) -0.0164(17) 0.0165(16) 0.0054(18)
O3 0.0480(15) 0.122(3) 0.0712(18) -0.0260(17) 0.0168(14) -0.0088(16)
O4 0.0617(15) 0.0703(16) 0.0523(13) 0.0067(12) 0.0027(12) -0.0039(13)
O5 0.0611(16) 0.0741(16) 0.0636(15) 0.0130(13) 0.0127(12) 0.0105(14)
N1 0.085(2) 0.0529(17) 0.0533(17) -0.0045(14) 0.0246(16) -0.0053(16)
C1 0.069(3) 0.110(3) 0.062(2) -0.002(2) -0.013(2) 0.000(3)
C2 0.0484(17) 0.080(2) 0.0416(15) 0.0085(18) -0.0036(13) 0.000(2)
C3 0.0525(18) 0.066(2) 0.0403(14) 0.0012(16) 0.0073(13) -0.0015(18)
C4 0.0404(15) 0.067(2) 0.0407(14) -0.0029(14) 0.0053(12) 0.0042(14)
C5 0.0414(17) 0.068(2) 0.0416(16) -0.0056(15) 0.0094(13) 0.0022(15)
C6 0.054(2) 0.093(3) 0.0480(19) 0.0081(19) 0.0134(17) 0.011(2)
C7 0.054(2) 0.115(4) 0.0431(18) -0.003(2) -0.0056(16) 0.017(2)
C8 0.0463(19) 0.114(4) 0.059(2) -0.025(2) -0.0108(16) -0.001(2)
C9 0.051(2) 0.075(2) 0.062(2) -0.0077(18) 0.0011(17) -0.0059(18)
C10 0.052(2) 0.093(3) 0.0495(18) 0.013(2) 0.0002(16) 0.011(2)
C11 0.047(2) 0.174(6) 0.086(3) 0.004(3) 0.000(2) 0.019(3)
C12 0.0447(19) 0.075(2) 0.059(2) -0.0010(18) 0.0122(16) 0.0013(17)
C13 0.062(3) 0.106(3) 0.109(4) -0.035(3) 0.023(3) -0.017(3)
C14 0.0435(16) 0.0557(19) 0.0441(14) 0.0042(14) 0.0112(12) -0.0050(14)
C15 0.0503(19) 0.070(2) 0.0464(17) -0.0050(16) 0.0130(14) 0.0025(17)
C16 0.0420(17) 0.082(3) 0.0563(19) 0.0052(18) 0.0066(15) 0.0086(18)
C17 0.0480(19) 0.090(3) 0.0484(18) 0.0034(17) 0.0057(15) -0.0070(19)
C18 0.076(3) 0.080(2) 0.0471(18) -0.0147(17) 0.0117(18) -0.002(2)
C19 0.057(2) 0.069(2) 0.0537(19) -0.0005(17) 0.0094(17) 0.0033(18)
C20 0.066(3) 0.137(4) 0.058(2) -0.005(3) -0.011(2) 0.000(3)

loop_
_atom_type_symbol
_atom_type_description
_atom_type_scat_dispersion_real
_atom_type_scat_dispersion_imag
_atom_type_scat_source
C C 0.0033 0.0016 'International Tables Vol C Tables 4.2.6.8 and 6.1.1.4'
H H 0.0000 0.0000 'International Tables Vol C Tables 4.2.6.8 and 6.1.1.4'
N N 0.0061 0.0033 'International Tables Vol C Tables 4.2.6.8 and 6.1.1.4'
O O 0.0106 0.0060 'International Tables Vol C Tables 4.2.6.8 and 6.1.1.4'
S S 0.1246 0.1234 'International Tables Vol C Tables 4.2.6.8 and 6.1.1.4'

loop_
_geom_angle_atom_site_label_1
_geom_angle_atom_site_label_2
_geom_angle_atom_site_label_3
_geom_angle
_geom_angle_site_symmetry_1
_geom_angle_site_symmetry_3
_geom_angle_publ_flag
O4 S1 O5 119.53(17) . . ?
O4 S1 N1 107.54(16) . . ?
O5 S1 N1 107.14(17) . . ?
O4 S1 C14 107.18(15) . . ?
O5 S1 C14 107.37(16) . . ?
N1 S1 C14 107.56(17) . . ?
C12 O1 C5 118.5(3) . . ?
C3 N1 S1 125.2(3) . . ?
C3 N1 H1 119(3) . . ?
S1 N1 H1 116(3) . . ?
C2 C1 H1A 120.0 . . ?
C2 C1 H1B 120.0 . . ?
H1A C1 H1B 120.0 . . ?
C1 C2 C10 122.9(4) . . ?
C1 C2 C3 123.2(4) . . ?
C10 C2 C3 113.8(3) . . ?
N1 C3 C4 110.3(3) . . ?
N1 C3 C2 113.6(3) . . ?
C4 C3 C2 113.2(3) . . ?
N1 C3 H3 94(2) . . ?
C4 C3 H3 114(2) . . ?
C2 C3 H3 110(2) . . ?
C5 C4 C9 117.4(3) . . ?
C5 C4 C3 123.8(3) . . ?
C9 C4 C3 118.7(3) . . ?
C4 C5 C6 123.0(3) . . ?
C4 C5 O1 117.9(3) . . ?
C6 C5 O1 118.8(3) . . ?
C5 C6 C7 118.9(4) . . ?
C5 C6 H6 120.5 . . ?
C7 C6 H6 120.5 . . ?
C8 C7 C6 119.7(4) . . ?
C8 C7 H7 120.2 . . ?
C6 C7 H7 120.2 . . ?
C7 C8 C9 120.9(4) . . ?
C7 C8 H8 119.5 . . ?
C9 C8 H8 119.5 . . ?
C8 C9 C4 119.9(4) . . ?
C8 C9 H9 120.0 . . ?
C4 C9 H9 120.0 . . ?
O2 C10 C2 120.3(4) . . ?
O2 C10 C11 120.4(4) . . ?
C2 C10 C11 119.4(4) . . ?
C10 C11 H11A 109.5 . . ?
C10 C11 H11B 109.5 . . ?
H11A C11 H11B 109.5 . . ?
C10 C11 H11C 109.5 . . ?
H11A C11 H11C 109.5 . . ?
H11B C11 H11C 109.5 . . ?
O3 C12 O1 122.6(4) . . ?
O3 C12 C13 127.4(4) . . ?
O1 C12 C13 110.1(3) . . ?
C12 C13 H13A 109.5 . . ?
C12 C13 H13B 109.5 . . ?
H13A C13 H13B 109.5 . . ?
C12 C13 H13C 109.5 . . ?
H13A C13 H13C 109.5 . . ?
H13B C13 H13C 109.5 . . ?
C19 C14 C15 121.2(3) . . ?
C19 C14 S1 119.4(3) . . ?
C15 C14 S1 119.4(2) . . ?
C14 C15 C16 118.7(3) . . ?
C14 C15 H15 120.6 . . ?
C16 C15 H15 120.6 . . ?
C15 C16 C17 121.7(3) . . ?
C15 C16 H16 119.1 . . ?
C17 C16 H16 119.1 . . ?
C16 C17 C18 118.0(3) . . ?
C16 C17 C20 121.1(4) . . ?
C18 C17 C20 120.9(4) . . ?
C17 C18 C19 121.4(3) . . ?
C17 C18 H18 119.3 . . ?
C19 C18 H18 119.3 . . ?
C14 C19 C18 119.0(4) . . ?
C14 C19 H19 120.5 . . ?
C18 C19 H19 120.5 . . ?
C17 C20 H20A 109.5 . . ?
C17 C20 H20B 109.5 . . ?
H20A C20 H20B 109.5 . . ?
C17 C20 H20C 109.5 . . ?
H20A C20 H20C 109.5 . . ?
H20B C20 H20C 109.5 . . ?

loop_
_geom_bond_atom_site_label_1
_geom_bond_atom_site_label_2
_geom_bond_distance
_geom_bond_site_symmetry_2
_geom_bond_publ_flag
S1 O4 1.424(3) . ?
S1 O5 1.430(3) . ?
S1 N1 1.596(3) . ?
S1 C14 1.758(3) . ?
O1 C12 1.364(4) . ?
O1 C5 1.408(4) . ?
O2 C10 1.202(5) . ?
O3 C12 1.180(4) . ?
N1 C3 1.448(4) . ?
N1 H1 0.834(19) . ?
C1 C2 1.307(6) . ?
C1 H1A 0.9300 . ?
C1 H1B 0.9300 . ?
C2 C10 1.485(6) . ?
C2 C3 1.529(5) . ?
C3 C4 1.519(4) . ?
C3 H3 0.98(4) . ?
C4 C5 1.359(5) . ?
C4 C9 1.401(5) . ?
C5 C6 1.373(5) . ?
C6 C7 1.381(6) . ?
C6 H6 0.9300 . ?
C7 C8 1.362(7) . ?
C7 H7 0.9300 . ?
C8 C9 1.384(6) . ?
C8 H8 0.9300 . ?
C9 H9 0.9300 . ?
C10 C11 1.510(6) . ?
C11 H11A 0.9600 . ?
C11 H11B 0.9600 . ?
C11 H11C 0.9600 . ?
C12 C13 1.474(6) . ?
C13 H13A 0.9600 . ?
C13 H13B 0.9600 . ?
C13 H13C 0.9600 . ?
C14 C19 1.370(5) . ?
C14 C15 1.380(5) . ?
C15 C16 1.381(5) . ?
C15 H15 0.9300 . ?
C16 C17 1.382(5) . ?
C16 H16 0.9300 . ?
C17 C18 1.383(6) . ?
C17 C20 1.501(5) . ?
C18 C19 1.387(5) . ?
C18 H18 0.9300 . ?
C19 H19 0.9300 . ?
C20 H20A 0.9600 . ?
C20 H20B 0.9600 . ?
C20 H20C 0.9600 . ?

loop_
_geom_hbond_atom_site_label_D
_geom_hbond_atom_site_label_H
_geom_hbond_atom_site_label_A
_geom_hbond_distance_DH
_geom_hbond_distance_HA
_geom_hbond_distance_DA
_geom_hbond_angle_DHA
_geom_hbond_site_symmetry_A
N1 H1 O4 0.834(19) 2.23(3) 3.019(4) 157(4) 2_557

loop_
_geom_torsion_atom_site_label_1
_geom_torsion_atom_site_label_2
_geom_torsion_atom_site_label_3
_geom_torsion_atom_site_label_4
_geom_torsion
_geom_torsion_site_symmetry_1
_geom_torsion_site_symmetry_2
_geom_torsion_site_symmetry_3
_geom_torsion_site_symmetry_4
_geom_torsion_publ_flag
O4 S1 N1 C3 -13.4(4) . . . . ?
O5 S1 N1 C3 -143.0(3) . . . . ?
C14 S1 N1 C3 101.8(3) . . . . ?
S1 N1 C3 C4 112.3(4) . . . . ?
S1 N1 C3 C2 -119.4(4) . . . . ?
C1 C2 C3 N1 -6.1(6) . . . . ?
C10 C2 C3 N1 169.6(3) . . . . ?
C1 C2 C3 C4 120.7(4) . . . . ?
C10 C2 C3 C4 -63.6(4) . . . . ?
N1 C3 C4 C5 72.5(4) . . . . ?
C2 C3 C4 C5 -56.0(5) . . . . ?
N1 C3 C4 C9 -104.6(4) . . . . ?
C2 C3 C4 C9 126.8(4) . . . . ?
C9 C4 C5 C6 -2.4(5) . . . . ?
C3 C4 C5 C6 -179.6(3) . . . . ?
C9 C4 C5 O1 171.4(3) . . . . ?
C3 C4 C5 O1 -5.8(5) . . . . ?
C12 O1 C5 C4 116.4(4) . . . . ?
C12 O1 C5 C6 -69.5(4) . . . . ?
C4 C5 C6 C7 0.5(5) . . . . ?
O1 C5 C6 C7 -173.3(3) . . . . ?
C5 C6 C7 C8 1.6(6) . . . . ?
C6 C7 C8 C9 -1.5(6) . . . . ?
C7 C8 C9 C4 -0.5(6) . . . . ?
C5 C4 C9 C8 2.4(5) . . . . ?
C3 C4 C9 C8 179.8(3) . . . . ?
C1 C2 C10 O2 164.6(5) . . . . ?
C3 C2 C10 O2 -11.2(5) . . . . ?
C1 C2 C10 C11 -16.3(6) . . . . ?
C3 C2 C10 C11 167.9(4) . . . . ?
C5 O1 C12 O3 -7.5(6) . . . . ?
C5 O1 C12 C13 172.8(4) . . . . ?
O4 S1 C14 C19 -135.5(3) . . . . ?
O5 S1 C14 C19 -5.9(3) . . . . ?
N1 S1 C14 C19 109.1(3) . . . . ?
O4 S1 C14 C15 43.4(3) . . . . ?
O5 S1 C14 C15 173.0(3) . . . . ?
N1 S1 C14 C15 -72.0(3) . . . . ?
C19 C14 C15 C16 -0.5(5) . . . . ?
S1 C14 C15 C16 -179.4(3) . . . . ?
C14 C15 C16 C17 -0.7(5) . . . . ?
C15 C16 C17 C18 1.2(6) . . . . ?
C15 C16 C17 C20 178.9(4) . . . . ?
C16 C17 C18 C19 -0.5(6) . . . . ?
C20 C17 C18 C19 -178.1(4) . . . . ?
C15 C14 C19 C18 1.2(5) . . . . ?
S1 C14 C19 C18 -179.9(3) . . . . ?
C17 C18 C19 C14 -0.7(6) . . . . ?

loop_
_cod_related_entry_id
_cod_related_entry_database
_cod_related_entry_code
1 ChemSpider 30653077
